data_7154161
loop_
_publ_author_name
'Hung, Tran Quang'
'Hancker, S\"oren'
'Villinger, Alexander'
'Lochbrunner, Stefan'
'Dang, Tuan Thanh'
'Friedrich, Aleksej'
'Breitsprecher, Wolfgang'
'Langer, Peter'

_publ_section_title
;
 Novel synthesis of 5-methyl-5,10-dihydroindolo[3,2-b]indoles by
 Pd-catalyzed C-C and two-fold C-N coupling reactions.
;
_journal_issue 2
_journal_name_full 'Organic &amp; biomolecular chemistry'
_journal_page_first 583
_journal_page_last 591
_journal_paper_doi 10.1039/c4ob01723d
_journal_volume 13
_journal_year 2015
_chemical_formula_moiety 'C25 H17 Cl6 N7'
_chemical_formula_sum 'C25 H17 Cl6 N7'
_chemical_formula_weight 628.16
_chemical_name_systematic
; 
? 
;
_space_group_IT_number 2
_symmetry_cell_setting triclinic
_symmetry_space_group_name_Hall '-P 1'
_symmetry_space_group_name_H-M 'P -1'
_atom_sites_solution_hydrogens geom
_atom_sites_solution_primary direct
_atom_sites_solution_secondary difmap
_cell_angle_alpha 81.48(9)
_cell_angle_beta 73.79(4)
_cell_angle_gamma 87.26(9)
_cell_formula_units_Z 2
_cell_length_a 8.921(4)
_cell_length_b 10.42(2)
_cell_length_c 15.804(8)
_cell_measurement_reflns_used 25
_cell_measurement_temperature 293(2)
_cell_measurement_theta_max 16.0
_cell_measurement_theta_min 1.5
_cell_volume 1395(3)
_computing_cell_refinement 'CAD4 EXPRESS'
_computing_data_collection 'CAD4 EXPRESS'
_computing_data_reduction 'XCAD4 (Harms, 1996)'
_computing_molecular_graphics 'CAMERON (Watkin et al., 1996)'
_computing_publication_material 'SHELXL-97 (Sheldrick, 1997)'
_computing_structure_refinement 'SHELXL-97 (Sheldrick, 1997)'
_computing_structure_solution 'SIR92 (Altomare et al., 1994)'
_diffrn_ambient_temperature 293(2)
_diffrn_measured_fraction_theta_full 1.000
_diffrn_measured_fraction_theta_max 1.000
_diffrn_measurement_device 'Enraf Nonius CAD4'
_diffrn_measurement_method Omega-theta-scans
_diffrn_radiation_monochromator graphite
_diffrn_radiation_source 'fine-focus sealed tube'
_diffrn_radiation_type MOKa
_diffrn_radiation_wavelength .71073
_diffrn_reflns_av_R_equivalents 0.0474
_diffrn_reflns_av_sigmaI/netI 0.1957
_diffrn_reflns_limit_h_max 9
_diffrn_reflns_limit_h_min -9
_diffrn_reflns_limit_k_max 11
_diffrn_reflns_limit_k_min 0
_diffrn_reflns_limit_l_max 17
_diffrn_reflns_limit_l_min -17
_diffrn_reflns_number 4136
_diffrn_reflns_theta_full 22.98
_diffrn_reflns_theta_max 22.98
_diffrn_reflns_theta_min 1.98
_diffrn_standards_decay_% 9
_diffrn_standards_interval_time 120
_diffrn_standards_number 2
_exptl_absorpt_coefficient_mu 0.645
_exptl_absorpt_correction_type none
_exptl_crystal_colour colourless
_exptl_crystal_density_diffrn 1.495
_exptl_crystal_density_meas ?
_exptl_crystal_density_method none
_exptl_crystal_description needle
_exptl_crystal_F_000 636
_exptl_crystal_size_max 0.87
_exptl_crystal_size_mid 0.15
_exptl_crystal_size_min 0.10
_refine_diff_density_max 0.248
_refine_diff_density_min -0.253
_refine_diff_density_rms 0.061
_refine_ls_extinction_method none
_refine_ls_goodness_of_fit_ref 0.819
_refine_ls_hydrogen_treatment mixed
_refine_ls_matrix_type full
_refine_ls_number_parameters 343
_refine_ls_number_reflns 3885
_refine_ls_number_restraints 0
_refine_ls_restrained_S_all 0.819
_refine_ls_R_factor_all 0.2181
_refine_ls_R_factor_gt 0.0475
_refine_ls_shift/su_max 0.041
_refine_ls_shift/su_mean 0.009
_refine_ls_structure_factor_coef Fsqd
_refine_ls_weighting_details 'w=1/[\s^2^(Fo^2^)+(0.0771P)^2^+0.0000P] where P=(Fo^2^+2Fc^2^)/3'
_refine_ls_weighting_scheme calc
_refine_ls_wR_factor_gt 0.1125
_refine_ls_wR_factor_ref 0.1555
_reflns_number_gt 1107
_reflns_number_total 3885
_reflns_threshold_expression >2sigma(I)
_cod_data_source_file c4ob01723d2.cif
_cod_data_source_block 6
_cod_depositor_comments
;
The following automatic conversions were performed:

'_diffrn_refln_scan_mode_backgd' value 'MO' changed to 'mo' according
to
/usr/data/users/saulius/crontab/automatic-downloads/rss-feeds/RSC/lib/dictionaries/cif_core.dic
dictionary named 'cif_core.dic' version 2.4.2 from 2011-04-26.

Automatic conversion script
Id: cif_fix_values 2827 2014-09-09 07:05:25Z andrius 

The following automatic conversions were performed:

'_exptl_crystal_density_meas' value 'not measured' was changed to '?'
- the value is perceived as not measured.

Automatic conversion script
Id: cif_fix_values 3008 2015-01-20 13:52:24Z robertas 

 Adding full bibliography for 7154161.cif.

The following automatic conversions were performed:

'_refine_ls_weighting_scheme' value 'calc
w=1/[\s^2^(Fo^2^)+(0.0771P)^2^+0.0000P] where P=(Fo^2^+2Fc^2^)/3' was
changed to 'calc'. New tag '_refine_ls_weighting_details' was
created. The value of the new tag was set to
'w=1/[\s^2^(Fo^2^)+(0.0771P)^2^+0.0000P] where P=(Fo^2^+2Fc^2^)/3'.

Automatic conversion script
Id: cif_fix_values 3143 2015-03-26 13:38:13Z robertas 
;
_cod_database_code 7154161

loop_
_symmetry_equiv_pos_as_xyz
'x, y, z'
'-x, -y, -z'

loop_
_atom_site_label
_atom_site_type_symbol
_atom_site_fract_x
_atom_site_fract_y
_atom_site_fract_z
_atom_site_U_iso_or_equiv
_atom_site_adp_type
_atom_site_occupancy
_atom_site_calc_flag
_atom_site_refinement_flags
Cl11 Cl 0.3077(2) 0.0474(2) 0.26590(14) 0.1029(8) Uani 1 d .
Cl12 Cl 0.2360(2) 0.3162(2) 0.21919(16) 0.1065(8) Uani 1 d .
Cl13 Cl 0.4032(3) 0.1680(2) 0.08458(14) 0.1060(8) Uani 1 d .
Cl21 Cl 0.9421(3) 1.2834(3) -0.37195(13) 0.1159(9) Uani 1 d .
Cl22 Cl 1.2019(3) 1.3900(2) -0.51111(17) 0.1369(11) Uani 1 d .
Cl23 Cl 1.1200(3) 1.1269(2) -0.49656(16) 0.1190(9) Uani 1 d .
N1 N 1.0110(6) 0.7549(6) -0.0061(3) 0.0476(15) Uani 1 d .
N2 N 0.5949(6) 0.2466(6) 0.3083(4) 0.0631(16) Uani 1 d .
N3 N 1.3883(7) 1.2679(6) -0.3254(4) 0.0594(16) Uani 1 d .
N4 N 0.8406(6) 0.5057(5) 0.1770(3) 0.0464(14) Uani 1 d .
N5 N 0.6623(5) 0.3756(5) 0.1408(4) 0.0504(15) Uani 1 d .
N6 N 1.2399(6) 1.0228(5) -0.1402(4) 0.0494(15) Uani 1 d .
N7 N 1.2020(6) 1.0588(5) -0.2850(3) 0.0517(15) Uani 1 d .
C1 C 0.3737(8) 0.1926(6) 0.1941(4) 0.066(2) Uani 1 d .
H1 H 0.4726 0.2178 0.2023 0.079 Uiso 1 calc R
C2 C 1.1284(8) 1.2515(6) -0.4380(4) 0.065(2) Uani 1 d .
H2 H 1.1973 1.2260 -0.3996 0.078 Uiso 1 calc R
C11 C 0.9779(7) 0.6876(7) 0.0742(5) 0.0463(18) Uani 1 d .
C12 C 1.0419(8) 0.7170(7) 0.1399(5) 0.059(2) Uani 1 d .
H12 H 1.0152 0.6695 0.1966 0.071 Uiso 1 calc R
C13 C 1.1448(8) 0.8176(7) 0.1191(4) 0.0548(19) Uani 1 d .
H13 H 1.1918 0.8383 0.1610 0.066 Uiso 1 calc R
C14 C 1.1779(7) 0.8880(6) 0.0347(5) 0.0539(19) Uani 1 d .
H14 H 1.2448 0.9586 0.0198 0.065 Uiso 1 calc R
C15 C 1.1109(8) 0.8526(6) -0.0270(4) 0.0427(17) Uani 1 d .
C21 C 0.5649(9) 0.1795(8) 0.3900(6) 0.085(3) Uani 1 d .
H21 H 0.4879 0.1164 0.4059 0.102 Uiso 1 calc R
C22 C 0.6397(10) 0.1976(7) 0.4513(5) 0.075(2) Uani 1 d .
H22 H 0.6138 0.1490 0.5076 0.090 Uiso 1 calc R
C23 C 0.7542(10) 0.2893(8) 0.4278(5) 0.084(3) Uani 1 d .
H23 H 0.8069 0.3038 0.4686 0.101 Uiso 1 calc R
C24 C 0.7916(8) 0.3599(7) 0.3444(5) 0.065(2) Uani 1 d .
H24 H 0.8701 0.4218 0.3273 0.078 Uiso 1 calc R
C25 C 0.7090(8) 0.3359(6) 0.2870(4) 0.0445(17) Uani 1 d .
C31 C 1.4805(10) 1.3717(8) -0.3467(5) 0.074(2) Uani 1 d .
H31 H 1.4903 1.4220 -0.4017 0.089 Uiso 1 calc R
C32 C 1.5607(8) 1.4084(7) -0.2930(6) 0.069(2) Uani 1 d .
H32 H 1.6269 1.4795 -0.3119 0.083 Uiso 1 calc R
C33 C 1.5419(8) 1.3381(7) -0.2101(5) 0.067(2) Uani 1 d .
H33 H 1.5921 1.3629 -0.1709 0.080 Uiso 1 calc R
C34 C 1.4479(8) 1.2308(7) -0.1859(5) 0.059(2) Uani 1 d .
H34 H 1.4348 1.1811 -0.1304 0.071 Uiso 1 calc R
C35 C 1.3741(7) 1.1980(6) -0.2443(5) 0.0436(17) Uani 1 d .
C41 C 0.7405(8) 0.4110(7) 0.1951(4) 0.0433(17) Uani 1 d .
C42 C 0.6916(8) 0.4475(7) 0.0620(5) 0.060(2) Uani 1 d .
H42 H 0.6401 0.4275 0.0220 0.072 Uiso 1 calc R
C43 C 0.7926(8) 0.5491(7) 0.0354(4) 0.0543(19) Uani 1 d .
H43 H 0.8108 0.5970 -0.0210 0.065 Uiso 1 calc R
C44 C 0.8672(7) 0.5778(6) 0.0967(5) 0.0465(18) Uani 1 d .
C61 C 1.2634(7) 1.0866(6) -0.2225(5) 0.0438(17) Uani 1 d .
C62 C 1.1046(8) 0.9599(7) -0.2612(5) 0.0565(19) Uani 1 d .
H62 H 1.0573 0.9384 -0.3027 0.068 Uiso 1 calc R
C63 C 1.0696(8) 0.8876(6) -0.1784(5) 0.0517(18) Uani 1 d .
H63 H 1.0018 0.8176 -0.1634 0.062 Uiso 1 calc R
C64 C 1.1404(8) 0.9241(7) -0.1183(4) 0.0462(18) Uani 1 d .

loop_
_atom_site_aniso_label
_atom_site_aniso_U_11
_atom_site_aniso_U_22
_atom_site_aniso_U_33
_atom_site_aniso_U_23
_atom_site_aniso_U_13
_atom_site_aniso_U_12
Cl11 0.0939(17) 0.1014(18) 0.1130(17) -0.0039(14) -0.0310(14) -0.0174(14)
Cl12 0.0856(16) 0.0998(18) 0.154(2) -0.0566(16) -0.0472(15) 0.0101(14)
Cl13 0.0995(18) 0.135(2) 0.0905(16) -0.0347(15) -0.0275(13) -0.0049(16)
Cl21 0.0906(18) 0.180(3) 0.0707(14) -0.0141(15) -0.0200(13) 0.0371(17)
Cl22 0.166(3) 0.0954(19) 0.130(2) 0.0391(16) -0.0333(18) -0.0305(18)
Cl23 0.134(2) 0.118(2) 0.1219(19) -0.0468(16) -0.0487(16) 0.0052(17)
N1 0.048(4) 0.055(4) 0.036(4) 0.003(3) -0.013(3) 0.017(3)
N2 0.050(4) 0.070(4) 0.068(5) -0.001(4) -0.018(3) -0.008(4)
N3 0.066(4) 0.049(4) 0.064(4) -0.002(3) -0.020(3) -0.011(3)
N4 0.048(4) 0.045(4) 0.045(4) 0.005(3) -0.015(3) -0.002(3)
N5 0.040(4) 0.062(4) 0.049(4) -0.001(3) -0.014(3) -0.005(3)
N6 0.041(4) 0.047(4) 0.059(4) -0.003(3) -0.014(3) 0.006(3)
N7 0.063(4) 0.042(4) 0.051(4) -0.004(3) -0.020(3) -0.004(3)
C1 0.057(5) 0.070(5) 0.079(5) -0.017(4) -0.027(4) -0.004(4)
C2 0.082(5) 0.062(5) 0.051(4) 0.006(4) -0.025(4) -0.004(4)
C11 0.035(4) 0.053(5) 0.058(5) -0.019(4) -0.020(4) 0.008(4)
C12 0.055(5) 0.055(5) 0.064(5) 0.003(4) -0.015(4) -0.012(4)
C13 0.061(5) 0.071(6) 0.038(4) -0.004(4) -0.026(4) 0.015(5)
C14 0.053(5) 0.049(5) 0.068(5) -0.023(4) -0.022(4) 0.002(4)
C15 0.039(4) 0.036(4) 0.050(5) -0.009(4) -0.004(4) -0.009(4)
C21 0.072(6) 0.108(7) 0.067(6) 0.018(6) -0.016(5) -0.022(5)
C22 0.093(7) 0.062(6) 0.055(5) 0.013(4) -0.009(5) 0.011(5)
C23 0.112(7) 0.091(7) 0.051(6) -0.002(5) -0.030(5) -0.001(6)
C24 0.064(5) 0.073(6) 0.062(5) -0.003(5) -0.026(4) -0.004(4)
C25 0.044(5) 0.040(5) 0.048(4) -0.005(4) -0.010(4) 0.001(4)
C31 0.081(6) 0.070(6) 0.069(6) 0.006(5) -0.023(5) -0.009(5)
C32 0.035(5) 0.059(6) 0.094(6) 0.012(5) 0.002(5) -0.006(4)
C33 0.059(5) 0.052(5) 0.096(6) -0.021(5) -0.028(5) -0.009(5)
C34 0.062(5) 0.057(5) 0.065(5) -0.009(4) -0.026(4) -0.008(4)
C35 0.047(5) 0.027(4) 0.052(5) -0.005(4) -0.006(4) 0.013(4)
C41 0.038(4) 0.044(5) 0.048(4) -0.009(4) -0.011(4) 0.007(4)
C42 0.059(5) 0.075(6) 0.053(5) -0.012(4) -0.027(4) 0.004(5)
C43 0.044(5) 0.059(5) 0.050(5) -0.003(4) 0.001(4) -0.002(4)
C44 0.043(4) 0.041(5) 0.057(5) -0.018(4) -0.012(4) 0.012(4)
C61 0.038(4) 0.039(5) 0.053(5) -0.003(4) -0.011(4) -0.006(4)
C62 0.061(5) 0.049(5) 0.064(5) -0.006(4) -0.024(4) -0.015(4)
C63 0.061(5) 0.036(4) 0.057(5) -0.001(4) -0.017(4) 0.000(4)
C64 0.042(5) 0.047(5) 0.047(5) -0.008(4) -0.010(4) 0.011(4)

loop_
_atom_type_symbol
_atom_type_description
_atom_type_scat_dispersion_real
_atom_type_scat_dispersion_imag
_atom_type_scat_source
C C 0.0033 0.0016 'International Tables Vol C Tables 4.2.6.8 and 6.1.1.4'
H H 0.0000 0.0000 'International Tables Vol C Tables 4.2.6.8 and 6.1.1.4'
N N 0.0061 0.0033 'International Tables Vol C Tables 4.2.6.8 and 6.1.1.4'
Cl Cl 0.1484 0.1585 'International Tables Vol C Tables 4.2.6.8 and 6.1.1.4'

loop_
_geom_angle_atom_site_label_1
_geom_angle_atom_site_label_2
_geom_angle_atom_site_label_3
_geom_angle
C11 N1 C15 119.9(6)
C21 N2 C25 116.3(6)
C31 N3 C35 116.7(6)
C41 N4 C44 117.4(6)
C42 N5 C41 114.4(6)
C64 N6 C61 116.2(6)
C62 N7 C61 115.7(6)
Cl13 C1 Cl12 109.9(4)
Cl13 C1 Cl11 109.6(4)
Cl12 C1 Cl11 109.9(4)
Cl23 C2 Cl22 110.0(4)
Cl23 C2 Cl21 109.7(4)
Cl22 C2 Cl21 109.8(4)
N1 C11 C12 122.1(6)
N1 C11 C44 119.6(7)
C12 C11 C44 118.3(7)
C13 C12 C11 118.4(7)
C12 C13 C14 118.8(7)
C15 C14 C13 119.4(6)
N1 C15 C14 121.2(6)
N1 C15 C64 116.4(6)
C14 C15 C64 122.3(7)
N2 C21 C22 124.1(8)
C21 C22 C23 118.2(7)
C22 C23 C24 120.3(7)
C23 C24 C25 117.6(7)
N2 C25 C24 123.5(6)
N2 C25 C41 115.6(7)
C24 C25 C41 120.9(7)
N3 C31 C32 124.0(7)
C31 C32 C33 118.5(7)
C34 C33 C32 119.1(7)
C35 C34 C33 119.1(7)
N3 C35 C34 122.6(6)
N3 C35 C61 114.2(7)
C34 C35 C61 123.0(7)
N4 C41 N5 126.9(6)
N4 C41 C25 115.8(6)
N5 C41 C25 117.3(7)
N5 C42 C43 124.2(6)
C42 C43 C44 116.8(6)
N4 C44 C43 120.3(6)
N4 C44 C11 119.1(7)
C43 C44 C11 120.7(7)
N7 C61 N6 126.5(6)
N7 C61 C35 118.7(7)
N6 C61 C35 114.7(7)
N7 C62 C63 123.3(6)
C62 C63 C64 116.5(6)
N6 C64 C63 121.8(6)
N6 C64 C15 117.2(7)
C63 C64 C15 121.0(7)

loop_
_geom_bond_atom_site_label_1
_geom_bond_atom_site_label_2
_geom_bond_distance
Cl11 C1 1.768(7)
Cl12 C1 1.747(7)
Cl13 C1 1.733(7)
Cl21 C2 1.744(7)
Cl22 C2 1.739(7)
Cl23 C2 1.718(7)
N1 C11 1.318(7)
N1 C15 1.327(7)
N2 C21 1.336(8)
N2 C25 1.350(7)
N3 C31 1.336(8)
N3 C35 1.352(7)
N4 C41 1.308(7)
N4 C44 1.340(7)
N5 C42 1.319(7)
N5 C41 1.347(7)
N6 C64 1.333(7)
N6 C61 1.334(7)
N7 C62 1.322(7)
N7 C61 1.327(7)
C11 C12 1.393(8)
C11 C44 1.484(8)
C12 C13 1.368(8)
C13 C14 1.385(8)
C14 C15 1.377(8)
C15 C64 1.482(8)
C21 C22 1.359(9)
C22 C23 1.368(9)
C23 C24 1.372(8)
C24 C25 1.373(8)
C25 C41 1.502(8)
C31 C32 1.356(9)
C32 C33 1.373(9)
C33 C34 1.373(8)
C34 C35 1.363(8)
C35 C61 1.497(8)
C42 C43 1.363(8)
C43 C44 1.392(8)
C62 C63 1.372(8)
C63 C64 1.382(8)

loop_
_geom_hbond_atom_site_label_D
_geom_hbond_atom_site_label_H
_geom_hbond_atom_site_label_A
_geom_hbond_distance_DH
_geom_hbond_distance_HA
_geom_hbond_distance_DA
_geom_hbond_angle_DHA
C1 H1 N2 0.98 2.30 3.141(8) 143.4
C1 H1 N5 0.98 2.32 3.124(9) 138.6
C2 H2 N3 0.98 2.41 3.317(8) 153.7
C2 H2 N7 0.98 2.33 3.104(9) 135.4
